data_1515071
loop_
_publ_author_name
'Yang, Wenbin'
'Davies, Andrew J.'
'Lin, Xiang'
'Suyetin, Mikhail'
'Matsuda, Ryotaro'
'Blake, Alexander J.'
'Wilson, Claire'
'Lewis, William'
'Parker, Julia E.'
'Tang, Chiu C.'
'George, Michael W.'
'Hubberstey, Peter'
'Kitagawa, Susumu'
'Sakamoto, Hirotoshi'
'Bichoutskaia, Elena'
'Champness, Neil R.'
'Yang, Sihai'
'Schr\"oder, Martin'

_publ_section_title
;
 Selective CO2 uptake and inverse CO2/C2H2 selectivity in a dynamic
 bifunctional metal--organic framework
;
_journal_issue 10
_journal_name_full 'Chemical Science'
_journal_page_first 2993
_journal_paper_doi 10.1039/c2sc20443f
_journal_volume 3
_journal_year 2012
_chemical_formula_moiety 'C60 H34 Co2 N6 O12, 4(C3 H7 N O), 2(H2 O)'
_chemical_formula_sum 'C72 H66 Co2 N10 O18'
_chemical_formula_weight 1477.21
_chemical_name_systematic
;
?
;
_space_group_IT_number 2
_symmetry_cell_setting triclinic
_symmetry_space_group_name_Hall '-P 1'
_symmetry_space_group_name_H-M 'P -1'
_atom_sites_solution_hydrogens geom
_atom_sites_solution_primary direct
_atom_sites_solution_secondary difmap
_audit_creation_method 'enCIFer editing of SHELXL97 CIF output'
_cell_angle_alpha 106.75(3)
_cell_angle_beta 92.97(3)
_cell_angle_gamma 103.16(3)
_cell_formula_units_Z 2
_cell_length_a 10.090(2)
_cell_length_b 16.362(3)
_cell_length_c 24.453(5)
_cell_measurement_reflns_used 5546
_cell_measurement_temperature 150(2)
_cell_measurement_theta_max 27.35
_cell_measurement_theta_min 2.3
_cell_volume 3734.2(15)
_computing_cell_refinement 'Bruker SAINT version 6.36a (Bruker, 2002)'
_computing_data_collection 'Bruker SMART version 5.624 (Bruker, 2001)'
_computing_data_reduction 'Bruker SAINT; Bruker SHELXTL (Bruker, 2001)'
_computing_molecular_graphics ' ?'
_computing_publication_material 'enCIFer (Allen et al., 2004); PLATON (Spek, 2009)'
_computing_structure_refinement 'SHELXL97 (Sheldrick, 2008)'
_computing_structure_solution 'SHELXS97 (Sheldrick, 2008)'
_diffrn_ambient_temperature 150(2)
_diffrn_measured_fraction_theta_full 0.978
_diffrn_measured_fraction_theta_max 0.978
_diffrn_measurement_device_type 'Bruker SMART1000 CCD area detector'
_diffrn_measurement_method \w
_diffrn_radiation_monochromator graphite
_diffrn_radiation_source 'sealed tube'
_diffrn_radiation_type MoK\a
_diffrn_radiation_wavelength 0.71073
_diffrn_reflns_av_R_equivalents 0.044
_diffrn_reflns_av_sigmaI/netI 0.084
_diffrn_reflns_limit_h_max 13
_diffrn_reflns_limit_h_min -13
_diffrn_reflns_limit_k_max 21
_diffrn_reflns_limit_k_min -21
_diffrn_reflns_limit_l_max 31
_diffrn_reflns_limit_l_min -31
_diffrn_reflns_number 33315
_diffrn_reflns_theta_full 27.44
_diffrn_reflns_theta_max 27.44
_diffrn_reflns_theta_min 2.18
_diffrn_standards_decay_% 0
_diffrn_standards_number 0
_exptl_absorpt_coefficient_mu 0.518
_exptl_absorpt_correction_T_max 1.000
_exptl_absorpt_correction_T_min 0.829
_exptl_absorpt_correction_type multi-scan
_exptl_absorpt_process_details 'Bruker SADABS v2.05'
_exptl_crystal_colour purple
_exptl_crystal_density_diffrn 1.314
_exptl_crystal_description tablet
_exptl_crystal_F_000 1532
_exptl_crystal_size_max 0.23
_exptl_crystal_size_mid 0.18
_exptl_crystal_size_min 0.10
_refine_diff_density_max 1.60
_refine_diff_density_min -0.73
_refine_diff_density_rms 0.09
_refine_ls_extinction_method none
_refine_ls_goodness_of_fit_ref 0.95
_refine_ls_hydrogen_treatment constr
_refine_ls_matrix_type full
_refine_ls_number_parameters 720
_refine_ls_number_reflns 16667
_refine_ls_number_restraints 0
_refine_ls_restrained_S_all 0.95
_refine_ls_R_factor_all 0.118
_refine_ls_R_factor_gt 0.0752
_refine_ls_shift/su_max 0.002
_refine_ls_shift/su_mean 0.000
_refine_ls_structure_factor_coef Fsqd
_refine_ls_weighting_details 'calc w=1/[\s^2^(Fo^2^)+(0.1308P)^2^] where P=(Fo^2^+2Fc^2^)/3'
_refine_ls_weighting_scheme calc
_refine_ls_wR_factor_gt 0.202
_refine_ls_wR_factor_ref 0.222
_reflns_number_gt 8858
_reflns_number_total 16720
_reflns_threshold_expression I>2\s(I)
_cod_data_source_file c2sc20443f.txt
_cod_data_source_block Complex_2
_cod_original_cell_volume 3734(2)
_cod_database_code 1515071

loop_
_symmetry_equiv_pos_as_xyz
'x, y, z'
'-x, -y, -z'

loop_
_atom_site_label
_atom_site_type_symbol
_atom_site_fract_x
_atom_site_fract_y
_atom_site_fract_z
_atom_site_U_iso_or_equiv
_atom_site_adp_type
_atom_site_occupancy
_atom_site_symmetry_multiplicity
_atom_site_calc_flag
_atom_site_refinement_flags
_atom_site_disorder_assembly
_atom_site_disorder_group
Co1 Co 1.40128(5) 1.84431(3) -0.03782(2) 0.03009(15) Uani 1 1 d . . .
Co2 Co 1.95896(6) 1.34862(3) 0.45946(2) 0.03783(16) Uani 1 1 d . . .
O1 O 1.5679(2) 1.91042(18) -0.06041(11) 0.0398(6) Uani 1 1 d . . .
O2 O 1.6399(3) 1.81011(19) -0.03231(13) 0.0508(7) Uani 1 1 d . . .
O3 O 2.2749(3) 1.90682(16) -0.06209(11) 0.0368(6) Uani 1 1 d . . .
O4 O 2.1424(3) 1.81869(17) -0.02239(11) 0.0406(6) Uani 1 1 d . . .
O9 O 1.8377(3) 1.41718(19) 0.43946(12) 0.0479(7) Uani 1 1 d . . .
O10 O 1.7047(3) 1.3337(2) 0.48118(13) 0.0571(8) Uani 1 1 d . . .
O11 O 1.1992(3) 1.30701(19) 0.46008(13) 0.0551(8) Uani 1 1 d . . .
O12 O 1.1265(3) 1.40946(18) 0.43503(12) 0.0484(7) Uani 1 1 d . . .
N1 N 2.1146(3) 2.4394(2) -0.24633(13) 0.0369(7) Uani 1 1 d . . .
N2 N 2.3339(3) 2.7154(2) -0.08824(14) 0.0378(7) Uani 1 1 d . . .
N3 N 1.6311(3) 1.9449(2) 0.25225(13) 0.0370(7) Uani 1 1 d . . .
N4 N 1.4337(3) 1.85405(19) 0.04664(13) 0.0334(7) Uani 1 1 d . . .
N5 N 1.8804(4) 2.2208(2) 0.40722(14) 0.0437(8) Uani 1 1 d . . .
N6 N 1.9854(3) 2.3514(2) -0.45658(13) 0.0379(7) Uani 1 1 d . . .
C1 C 1.6626(3) 1.8739(2) -0.05062(16) 0.0325(8) Uani 1 1 d . . .
C2 C 1.8032(3) 1.9108(2) -0.06358(15) 0.0321(8) Uani 1 1 d . . .
C3 C 1.8270(4) 1.9776(2) -0.09004(16) 0.0356(8) Uani 1 1 d . . .
H3A H 1.7547 2.0001 -0.0988 0.043 Uiso 1 1 calc R . .
C4 C 1.9562(4) 2.0107(2) -0.10337(16) 0.0354(8) Uani 1 1 d . A .
C5 C 2.0640(4) 1.9765(2) -0.08954(15) 0.0318(8) Uani 1 1 d . . .
H5A H 2.1512 1.9978 -0.0983 0.038 Uiso 1 1 calc R . .
C6 C 2.0423(3) 1.9108(2) -0.06291(15) 0.0284(7) Uani 1 1 d . . .
C7 C 1.9121(3) 1.8785(2) -0.04954(15) 0.0303(8) Uani 1 1 d . . .
H7A H 1.8980 1.8353 -0.0312 0.036 Uiso 1 1 calc R . .
C8 C 2.1583(3) 1.8756(2) -0.04713(15) 0.0306(8) Uani 1 1 d . . .
C9 C 1.9810(4) 2.0815(3) -0.13118(17) 0.0367(9) Uani 1 1 d . . .
C12 C 2.0322(4) 2.2179(3) -0.18107(17) 0.0393(9) Uani 1 1 d . . .
C10 C 2.0584(5) 2.0763(3) -0.1781(2) 0.0380(12) Uiso 0.778(4) 1 d P A 1
H10A H 2.0921 2.0270 -0.1926 0.046 Uiso 0.778(4) 1 calc PR A 1
C11 C 2.0848(5) 2.1444(3) -0.2028(2) 0.0387(12) Uiso 0.778(4) 1 d P A 1
H11A H 2.1367 2.1410 -0.2333 0.046 Uiso 0.778(4) 1 calc PR A 1
C13 C 1.9523(6) 2.2204(4) -0.1370(2) 0.0471(14) Uiso 0.778(4) 1 d P A 1
H13A H 1.9148 2.2682 -0.1232 0.057 Uiso 0.778(4) 1 calc PR A 1
C14 C 1.9274(6) 2.1524(4) -0.1132(2) 0.0472(14) Uiso 0.778(4) 1 d P A 1
H14A H 1.8722 2.1552 -0.0837 0.057 Uiso 0.778(4) 1 calc PR A 1
C10' C 1.882(2) 2.0980(13) -0.1580(8) 0.051(5) Uiso 0.222(4) 1 d P A -2
H10B H 1.7921 2.0657 -0.1592 0.061 Uiso 0.222(4) 1 calc PR A -2
C11' C 1.906(2) 2.1646(13) -0.1858(8) 0.049(5) Uiso 0.222(4) 1 d P A -2
H11B H 1.8338 2.1713 -0.2077 0.059 Uiso 0.222(4) 1 calc PR A -2
C13' C 2.137(2) 2.2150(13) -0.1412(8) 0.051(5) Uiso 0.222(4) 1 d P A -2
H13B H 2.2233 2.2547 -0.1334 0.061 Uiso 0.222(4) 1 calc PR A -2
C14' C 2.1050(18) 2.1484(11) -0.1139(7) 0.039(4) Uiso 0.222(4) 1 d P A -2
H14B H 2.1666 2.1488 -0.0842 0.047 Uiso 0.222(4) 1 calc PR A -2
C15 C 2.0629(4) 2.2934(2) -0.20519(17) 0.0377(9) Uani 1 1 d . A .
C16 C 2.1305(4) 2.3765(3) -0.16913(17) 0.0417(9) Uani 1 1 d . . .
C17 C 2.1531(4) 2.4491(3) -0.19146(16) 0.0375(9) Uani 1 1 d . A .
C18 C 2.0517(4) 2.3579(2) -0.28193(16) 0.0380(9) Uani 1 1 d . A .
C19 C 2.0223(4) 2.2840(3) -0.26251(17) 0.0418(9) Uani 1 1 d . . .
C20 C 2.2185(4) 2.5401(3) -0.15490(17) 0.0390(9) Uani 1 1 d . . .
C21 C 2.3239(6) 2.5630(4) -0.1091(2) 0.0510(15) Uiso 0.806(6) 1 d P A 1
H21A H 2.3573 2.5195 -0.0998 0.061 Uiso 0.806(6) 1 calc PR A 1
C22 C 2.3761(5) 2.6491(3) -0.0787(2) 0.0444(13) Uiso 0.806(6) 1 d P A 1
H22A H 2.4467 2.6627 -0.0490 0.053 Uiso 0.806(6) 1 calc PR A 1
C23 C 2.2353(6) 2.6947(4) -0.1325(2) 0.0480(14) Uiso 0.806(6) 1 d P A 1
H23A H 2.2059 2.7403 -0.1408 0.058 Uiso 0.806(6) 1 calc PR A 1
C24 C 2.1751(6) 2.6093(4) -0.1665(2) 0.0505(14) Uiso 0.806(6) 1 d P A 1
H24A H 2.1065 2.5979 -0.1966 0.061 Uiso 0.806(6) 1 calc PR A 1
C21' C 2.267(4) 2.598(2) -0.1744(16) 0.093(10) Uiso 0.194(6) 1 d P A -2
H21B H 2.2496 2.5893 -0.2137 0.112 Uiso 0.194(6) 1 calc PR A -2
C22' C 2.352(3) 2.683(2) -0.1373(14) 0.084(9) Uiso 0.194(6) 1 d P A -2
H22B H 2.4241 2.7130 -0.1521 0.101 Uiso 0.194(6) 1 calc PR A -2
C23' C 2.227(4) 2.653(2) -0.0692(17) 0.106(12) Uiso 0.194(6) 1 d P A -2
H23B H 2.1944 2.6731 -0.0342 0.127 Uiso 0.194(6) 1 calc PR A -2
C24' C 2.178(4) 2.568(2) -0.1031(16) 0.105(12) Uiso 0.194(6) 1 d P A -2
H24B H 2.1157 2.5291 -0.0901 0.127 Uiso 0.194(6) 1 calc PR A -2
C25 C 2.0208(4) 2.3533(2) -0.34235(16) 0.0386(9) Uani 1 1 d . . .
C26 C 1.9819(5) 2.4188(3) -0.35807(18) 0.0558(13) Uani 1 1 d . A .
H26A H 1.9672 2.4668 -0.3299 0.067 Uiso 1 1 calc R . .
C27 C 1.9642(5) 2.4149(3) -0.41455(18) 0.0473(10) Uani 1 1 d . . .
H27A H 1.9353 2.4601 -0.4235 0.057 Uiso 1 1 calc R A .
C28 C 2.0361(5) 2.2893(3) -0.4419(2) 0.0609(13) Uani 1 1 d . . .
H28A H 2.0615 2.2465 -0.4706 0.073 Uiso 1 1 calc R A .
C29 C 2.0511(5) 2.2876(3) -0.3859(2) 0.0633(13) Uani 1 1 d . A .
H29A H 2.0814 2.2424 -0.3775 0.076 Uiso 1 1 calc R . .
C30 C 2.1703(12) 2.3883(8) -0.1087(5) 0.053(3) Uani 0.40 1 d P A .
O5 O 2.0964(12) 2.4188(7) -0.0711(5) 0.102(3) Uiso 0.40 1 d P . .
O6 O 2.2790(11) 2.3589(7) -0.0939(5) 0.091(3) Uiso 0.40 1 d P . .
H6 H 2.2663 2.3432 -0.0652 0.137 Uiso 0.40 1 calc PR A .
C31 C 1.9232(8) 2.1993(4) -0.2988(3) 0.0486(18) Uani 0.60 1 d P A .
O7 O 1.7870(7) 2.1947(4) -0.3013(3) 0.088(2) Uiso 0.60 1 d P . .
H7 H 1.7439 2.1467 -0.3233 0.132 Uiso 0.60 1 calc PR A .
O8 O 1.9708(6) 2.1365(4) -0.3268(3) 0.0765(17) Uiso 0.60 1 d P . .
C32 C 1.2223(4) 1.3729(3) 0.44377(17) 0.0446(10) Uani 1 1 d . . .
C33 C 1.3619(4) 1.4133(2) 0.43301(16) 0.0382(9) Uani 1 1 d . . .
C34 C 1.4739(4) 1.3842(2) 0.44823(16) 0.0389(9) Uani 1 1 d . . .
H34A H 1.4611 1.3401 0.4658 0.047 Uiso 1 1 calc R . .
C35 C 1.6037(4) 1.4204(2) 0.43742(16) 0.0378(9) Uani 1 1 d . . .
C36 C 1.6216(4) 1.4858(3) 0.41021(16) 0.0408(9) Uani 1 1 d . . .
H36A H 1.7083 1.5087 0.4017 0.049 Uiso 1 1 calc R . .
C37 C 1.5116(4) 1.5174(2) 0.39553(16) 0.0389(9) Uani 1 1 d . . .
C38 C 1.3827(4) 1.4801(3) 0.40731(16) 0.0423(10) Uani 1 1 d . . .
H38A H 1.3083 1.5002 0.3978 0.051 Uiso 1 1 calc R . .
C39 C 1.7215(5) 1.3884(3) 0.45429(17) 0.0428(10) Uani 1 1 d . . .
C40 C 1.5297(4) 1.5896(3) 0.36952(17) 0.0403(9) Uani 1 1 d . . .
C41 C 1.4699(5) 1.6591(3) 0.39032(19) 0.0544(12) Uani 1 1 d . . .
H41A H 1.4178 1.6601 0.4207 0.065 Uiso 1 1 calc R . .
C42 C 1.4874(5) 1.7280(3) 0.36582(19) 0.0555(12) Uani 1 1 d . . .
H42A H 1.4479 1.7746 0.3803 0.067 Uiso 1 1 calc R . .
C43 C 1.5644(4) 1.7267(3) 0.31962(17) 0.0427(10) Uani 1 1 d . . .
C44 C 1.6179(4) 1.6551(3) 0.29734(17) 0.0429(10) Uani 1 1 d . . .
H44A H 1.6641 1.6518 0.2651 0.051 Uiso 1 1 calc R . .
C45 C 1.6037(4) 1.5884(3) 0.32227(17) 0.0436(10) Uani 1 1 d . . .
H45A H 1.6436 1.5420 0.3076 0.052 Uiso 1 1 calc R . .
C46 C 1.5864(4) 1.8019(3) 0.29572(17) 0.0394(9) Uani 1 1 d . . .
C47 C 1.5408(4) 1.7904(3) 0.23893(17) 0.0421(9) Uani 1 1 d . . .
C48 C 1.5625(4) 1.8637(3) 0.21897(16) 0.0385(9) Uani 1 1 d . . .
C49 C 1.6758(4) 1.9559(3) 0.30711(17) 0.0416(9) Uani 1 1 d . B .
C50 C 1.6569(5) 1.8859(3) 0.32993(18) 0.0458(10) Uani 1 1 d . . .
C51 C 1.5130(4) 1.8589(2) 0.15958(16) 0.0360(8) Uani 1 1 d . . .
C52 C 1.4098(5) 1.7909(3) 0.1239(2) 0.0671(15) Uani 1 1 d . . .
H52A H 1.3650 1.7452 0.1370 0.080 Uiso 1 1 calc R . .
C53 C 1.3728(5) 1.7907(3) 0.06829(19) 0.0623(14) Uani 1 1 d . . .
H53A H 1.3026 1.7444 0.0450 0.075 Uiso 1 1 calc R . .
C54 C 1.5260(4) 1.9208(2) 0.08177(17) 0.0430(10) Uani 1 1 d . . .
H54A H 1.5668 1.9670 0.0683 0.052 Uiso 1 1 calc R . .
C55 C 1.5659(5) 1.9262(3) 0.13772(17) 0.0472(11) Uani 1 1 d . . .
H55A H 1.6298 1.9763 0.1611 0.057 Uiso 1 1 calc R . .
C56 C 1.7501(4) 2.0472(3) 0.34152(17) 0.0406(9) Uani 1 1 d . . .
C57 C 1.7059(7) 2.1173(4) 0.3343(3) 0.0501(18) Uiso 0.654(5) 1 d P B 1
H57A H 1.6322 2.1081 0.3069 0.060 Uiso 0.654(5) 1 calc PR B 1
C58 C 1.7731(7) 2.2021(4) 0.3686(3) 0.0497(17) Uiso 0.654(5) 1 d P B 1
H58A H 1.7402 2.2487 0.3639 0.060 Uiso 0.654(5) 1 calc PR B 1
C59 C 1.9344(7) 2.1538(4) 0.4089(3) 0.0497(17) Uiso 0.654(5) 1 d P B 1
H59A H 2.0161 2.1665 0.4327 0.060 Uiso 0.654(5) 1 calc PR B 1
C60 C 1.8762(7) 2.0681(5) 0.3777(3) 0.0530(18) Uiso 0.654(5) 1 d P B 1
H60A H 1.9182 2.0239 0.3799 0.064 Uiso 0.654(5) 1 calc PR B 1
C57' C 1.823(2) 2.1033(12) 0.3205(8) 0.092(6) Uiso 0.346(5) 1 d P B -2
H57B H 1.8284 2.0875 0.2811 0.111 Uiso 0.346(5) 1 calc PR B -2
C58' C 1.8985(16) 2.1910(10) 0.3570(7) 0.067(4) Uiso 0.346(5) 1 d P B -2
H58B H 1.9626 2.2257 0.3415 0.081 Uiso 0.346(5) 1 calc PR B -2
C59' C 1.7959(19) 2.1670(12) 0.4319(8) 0.089(6) Uiso 0.346(5) 1 d P B -2
H59B H 1.7870 2.1892 0.4707 0.107 Uiso 0.346(5) 1 calc PR B -2
C60' C 1.722(2) 2.0803(12) 0.4017(8) 0.090(6) Uiso 0.346(5) 1 d P B -2
H60B H 1.6601 2.0462 0.4183 0.108 Uiso 0.346(5) 1 calc PR B -2
O13 O 1.3018(8) 1.6680(5) 0.2154(4) 0.090(2) Uiso 0.50 1 d P . .
H13 H 1.2762 1.6144 0.2004 0.134 Uiso 0.50 1 calc PR . .
O14 O 1.5020(8) 1.6495(5) 0.1659(3) 0.083(2) Uiso 0.50 1 d P . .
C61 C 1.4500(10) 1.7007(6) 0.2057(4) 0.053(2) Uiso 0.50 1 d P . .
O15 O 1.8011(9) 1.8797(6) 0.4076(4) 0.089(2) Uiso 0.50 1 d P . .
H15 H 1.8215 1.9003 0.4426 0.134 Uiso 0.50 1 calc PR . .
O16 O 1.6320(9) 1.9447(6) 0.4294(4) 0.098(3) Uiso 0.50 1 d P . .
C62 C 1.7016(9) 1.9051(5) 0.3926(4) 0.045(2) Uiso 0.50 1 d P . .

loop_
_atom_site_aniso_label
_atom_site_aniso_U_11
_atom_site_aniso_U_22
_atom_site_aniso_U_33
_atom_site_aniso_U_23
_atom_site_aniso_U_13
_atom_site_aniso_U_12
Co1 0.0283(3) 0.0297(3) 0.0352(3) 0.0177(2) -0.0021(2) 0.0044(2)
Co2 0.0485(4) 0.0321(3) 0.0356(3) 0.0183(2) 0.0003(2) 0.0064(2)
O1 0.0235(13) 0.0521(17) 0.0521(16) 0.0274(14) 0.0020(11) 0.0119(12)
O2 0.0308(15) 0.0587(19) 0.072(2) 0.0391(16) 0.0073(14) 0.0054(13)
O3 0.0291(14) 0.0324(14) 0.0544(17) 0.0234(12) 0.0047(12) 0.0059(11)
O4 0.0385(15) 0.0440(16) 0.0509(16) 0.0287(13) 0.0051(12) 0.0152(12)
O9 0.0447(18) 0.0514(18) 0.0571(18) 0.0251(15) 0.0124(14) 0.0191(14)
O10 0.058(2) 0.072(2) 0.065(2) 0.0427(18) 0.0147(16) 0.0329(17)
O11 0.0508(19) 0.0487(18) 0.072(2) 0.0341(16) 0.0056(15) 0.0044(14)
O12 0.0446(17) 0.0454(17) 0.0570(18) 0.0210(14) 0.0046(14) 0.0089(14)
N1 0.0446(19) 0.0300(17) 0.0372(18) 0.0143(14) 0.0044(14) 0.0066(14)
N2 0.0422(19) 0.0331(17) 0.0396(19) 0.0161(15) -0.0001(14) 0.0076(14)
N3 0.0424(19) 0.0318(17) 0.0364(18) 0.0141(14) -0.0002(14) 0.0054(14)
N4 0.0327(17) 0.0317(16) 0.0370(17) 0.0178(14) -0.0009(13) 0.0024(13)
N5 0.053(2) 0.0376(19) 0.0402(19) 0.0157(15) -0.0014(16) 0.0072(16)
N6 0.052(2) 0.0301(17) 0.0355(18) 0.0164(14) 0.0014(15) 0.0103(15)
C1 0.0208(18) 0.036(2) 0.044(2) 0.0200(17) 0.0019(15) 0.0045(15)
C2 0.0217(18) 0.040(2) 0.038(2) 0.0168(17) 0.0010(15) 0.0090(15)
C3 0.0234(19) 0.044(2) 0.046(2) 0.0221(18) 0.0033(16) 0.0119(16)
C4 0.032(2) 0.042(2) 0.041(2) 0.0245(18) 0.0056(16) 0.0107(17)
C5 0.0216(18) 0.038(2) 0.040(2) 0.0176(17) 0.0033(15) 0.0071(15)
C6 0.0213(18) 0.0317(19) 0.0323(19) 0.0122(15) -0.0004(14) 0.0049(14)
C7 0.0269(19) 0.0306(19) 0.035(2) 0.0150(16) 0.0004(15) 0.0060(15)
C8 0.0235(19) 0.0330(19) 0.034(2) 0.0089(16) -0.0035(14) 0.0077(15)
C9 0.0256(19) 0.045(2) 0.049(2) 0.0271(19) 0.0078(17) 0.0114(16)
C12 0.046(2) 0.041(2) 0.041(2) 0.0272(18) 0.0060(18) 0.0120(18)
C15 0.042(2) 0.036(2) 0.040(2) 0.0203(18) 0.0084(17) 0.0098(17)
C16 0.051(3) 0.041(2) 0.036(2) 0.0178(18) -0.0013(18) 0.0104(19)
C17 0.041(2) 0.039(2) 0.035(2) 0.0141(17) 0.0052(17) 0.0095(17)
C18 0.044(2) 0.035(2) 0.037(2) 0.0166(17) 0.0008(17) 0.0080(17)
C19 0.049(2) 0.034(2) 0.043(2) 0.0164(18) 0.0019(18) 0.0086(18)
C20 0.045(2) 0.036(2) 0.036(2) 0.0132(17) 0.0047(17) 0.0075(18)
C25 0.047(2) 0.030(2) 0.039(2) 0.0165(17) 0.0019(18) 0.0041(17)
C26 0.104(4) 0.031(2) 0.037(2) 0.0126(19) 0.000(2) 0.025(2)
C27 0.061(3) 0.038(2) 0.049(3) 0.020(2) 0.001(2) 0.017(2)
C28 0.080(4) 0.060(3) 0.053(3) 0.023(2) 0.006(2) 0.031(3)
C29 0.090(4) 0.056(3) 0.057(3) 0.029(2) 0.000(3) 0.032(3)
C30 0.060(7) 0.062(7) 0.048(7) 0.026(6) 0.000(5) 0.026(6)
C31 0.072(5) 0.032(4) 0.046(4) 0.013(3) 0.008(4) 0.019(3)
C32 0.047(3) 0.045(2) 0.042(2) 0.015(2) -0.0034(19) 0.012(2)
C33 0.049(2) 0.031(2) 0.034(2) 0.0123(17) 0.0045(17) 0.0074(17)
C34 0.054(3) 0.030(2) 0.036(2) 0.0160(17) 0.0043(18) 0.0104(18)
C35 0.045(2) 0.036(2) 0.036(2) 0.0136(17) 0.0036(17) 0.0119(18)
C36 0.050(3) 0.040(2) 0.036(2) 0.0186(18) 0.0054(18) 0.0113(19)
C37 0.047(2) 0.034(2) 0.039(2) 0.0187(17) 0.0051(18) 0.0095(18)
C38 0.051(3) 0.042(2) 0.039(2) 0.0178(18) 0.0005(18) 0.0171(19)
C39 0.054(3) 0.042(2) 0.038(2) 0.0133(19) 0.0078(19) 0.023(2)
C40 0.048(2) 0.041(2) 0.037(2) 0.0199(18) 0.0018(18) 0.0096(18)
C41 0.075(3) 0.052(3) 0.056(3) 0.033(2) 0.027(2) 0.029(2)
C42 0.079(3) 0.050(3) 0.056(3) 0.031(2) 0.023(2) 0.030(2)
C43 0.057(3) 0.040(2) 0.034(2) 0.0187(18) -0.0041(18) 0.0095(19)
C44 0.043(2) 0.046(2) 0.044(2) 0.0209(19) 0.0089(18) 0.0096(19)
C45 0.053(3) 0.039(2) 0.048(2) 0.0233(19) 0.011(2) 0.0165(19)
C46 0.048(2) 0.037(2) 0.037(2) 0.0176(17) 0.0030(17) 0.0112(18)
C47 0.050(3) 0.038(2) 0.043(2) 0.0209(19) 0.0046(18) 0.0099(18)
C48 0.043(2) 0.037(2) 0.037(2) 0.0145(17) 0.0015(17) 0.0071(17)
C49 0.047(2) 0.039(2) 0.041(2) 0.0178(18) -0.0014(18) 0.0082(18)
C50 0.057(3) 0.035(2) 0.045(2) 0.0193(19) -0.002(2) 0.0041(19)
C51 0.040(2) 0.036(2) 0.035(2) 0.0164(17) 0.0016(16) 0.0079(17)
C52 0.084(4) 0.053(3) 0.053(3) 0.030(2) -0.006(3) -0.019(3)
C53 0.066(3) 0.058(3) 0.047(3) 0.023(2) -0.007(2) -0.021(2)
C54 0.057(3) 0.028(2) 0.041(2) 0.0179(17) -0.0042(19) -0.0021(18)
C55 0.067(3) 0.029(2) 0.038(2) 0.0146(17) -0.007(2) -0.0045(19)
C56 0.051(3) 0.034(2) 0.037(2) 0.0167(17) -0.0034(18) 0.0065(18)

loop_
_atom_type_symbol
_atom_type_description
_atom_type_scat_dispersion_real
_atom_type_scat_dispersion_imag
_atom_type_scat_source
C C 0.0033 0.0016 'International Tables Vol C Tables 4.2.6.8 and 6.1.1.4'
H H 0.0000 0.0000 'International Tables Vol C Tables 4.2.6.8 and 6.1.1.4'
Co Co 0.3494 0.9721 'International Tables Vol C Tables 4.2.6.8 and 6.1.1.4'
N N 0.0061 0.0033 'International Tables Vol C Tables 4.2.6.8 and 6.1.1.4'
O O 0.0106 0.0060 'International Tables Vol C Tables 4.2.6.8 and 6.1.1.4'

loop_
_geom_angle_atom_site_label_1
_geom_angle_atom_site_label_2
_geom_angle_atom_site_label_3
_geom_angle
_geom_angle_site_symmetry_1
_geom_angle_site_symmetry_3
O3 Co1 O1 96.24(10) 1_455 .
O3 Co1 N4 119.08(12) 1_455 .
O1 Co1 N4 109.64(12) . .
O3 Co1 N2 105.99(12) 1_455 1_445
O1 Co1 N2 113.75(13) . 1_445
N4 Co1 N2 111.45(12) . 1_445
O9 Co2 O12 97.04(12) . 1_655
O9 Co2 N6 117.49(13) . 1_546
O12 Co2 N6 112.79(13) 1_655 1_546
O9 Co2 N5 105.97(13) . 1_545
O12 Co2 N5 112.92(13) 1_655 1_545
N6 Co2 N5 110.02(13) 1_546 1_545
C1 O1 Co1 105.0(2) . .
C8 O3 Co1 105.5(2) . 1_655
C39 O9 Co2 106.4(2) . .
C32 O12 Co2 107.7(3) . 1_455
C17 N1 C18 118.9(3) . .
C22 N2 C23 116.7(4) . .
C22' N2 C23' 111(2) . .
C22' N2 Co1 128.4(16) . 1_665
C22 N2 Co1 124.6(3) . 1_665
C23 N2 Co1 118.6(3) . 1_665
C23' N2 Co1 119.2(15) . 1_665
C49 N3 C48 118.3(3) . .
C54 N4 C53 116.6(3) . .
C54 N4 Co1 120.2(2) . .
C53 N4 Co1 122.9(3) . .
C58 N5 C59 116.6(5) . .
C58' N5 C59' 118.9(12) . .
C58' N5 Co2 126.1(8) . 1_565
C58 N5 Co2 119.7(4) . 1_565
C59 N5 Co2 123.7(4) . 1_565
C59' N5 Co2 114.9(8) . 1_565
C27 N6 C28 116.7(4) . .
C27 N6 Co2 122.4(3) . 1_564
C28 N6 Co2 120.7(3) . 1_564
O2 C1 O1 122.1(3) . .
O2 C1 C2 120.6(3) . .
O1 C1 C2 117.3(3) . .
C7 C2 C3 119.2(3) . .
C7 C2 C1 119.8(3) . .
C3 C2 C1 121.0(3) . .
C4 C3 C2 121.3(3) . .
C4 C3 H3A 119.3 . .
C2 C3 H3A 119.3 . .
C3 C4 C5 118.5(3) . .
C3 C4 C9 121.2(3) . .
C5 C4 C9 120.3(3) . .
C6 C5 C4 120.9(3) . .
C6 C5 H5A 119.6 . .
C4 C5 H5A 119.6 . .
C5 C6 C7 120.0(3) . .
C5 C6 C8 120.7(3) . .
C7 C6 C8 119.3(3) . .
C2 C7 C6 120.1(3) . .
C2 C7 H7A 120.0 . .
C6 C7 H7A 120.0 . .
O4 C8 O3 122.1(3) . .
O4 C8 C6 122.0(3) . .
O3 C8 C6 115.9(3) . .
C10' C9 C14' 117.0(12) . .
C14 C9 C10 117.9(4) . .
C10' C9 C4 121.4(10) . .
C14 C9 C4 121.0(4) . .
C14' C9 C4 118.9(8) . .
C10 C9 C4 121.0(4) . .
C13 C12 C11 119.4(4) . .
C11' C12 C13' 118.3(12) . .
C11' C12 C15 124.2(9) . .
C13 C12 C15 120.1(4) . .
C11 C12 C15 120.5(4) . .
C13' C12 C15 116.2(9) . .
C11 C10 C9 120.6(4) . .
C11 C10 H10A 119.7 . .
C9 C10 H10A 119.7 . .
C10 C11 C12 119.3(4) . .
C10 C11 H11A 120.4 . .
C12 C11 H11A 120.4 . .
C12 C13 C14 120.4(5) . .
C12 C13 H13A 119.8 . .
C14 C13 H13A 119.8 . .
C9 C14 C13 122.2(5) . .
C9 C14 H14A 118.9 . .
C13 C14 H14A 118.9 . .
C9 C10' C11' 121.2(18) . .
C9 C10' H10B 119.4 . .
C11' C10' H10B 119.4 . .
C12 C11' C10' 121.6(17) . .
C12 C11' H11B 119.2 . .
C10' C11' H11B 119.2 . .
C14' C13' C12 116.8(16) . .
C14' C13' H13B 121.6 . .
C12 C13' H13B 121.6 . .
C9 C14' C13' 121.3(15) . .
C9 C14' H14B 119.4 . .
C13' C14' H14B 119.4 . .
C16 C15 C19 118.4(3) . .
C16 C15 C12 119.1(3) . .
C19 C15 C12 122.5(4) . .
C15 C16 C17 119.0(3) . .
C15 C16 C30 119.3(6) . .
C17 C16 C30 121.6(6) . .
N1 C17 C16 122.1(4) . .
N1 C17 C20 115.9(3) . .
C16 C17 C20 122.0(3) . .
N1 C18 C19 122.1(3) . .
N1 C18 C25 114.7(3) . .
C19 C18 C25 123.2(3) . .
C15 C19 C18 119.5(4) . .
C15 C19 C31 118.8(4) . .
C18 C19 C31 120.6(4) . .
C21' C20 C24' 114(2) . .
C24 C20 C21 116.9(4) . .
C21' C20 C17 122.7(18) . .
C24' C20 C17 118.2(17) . .
C24 C20 C17 118.4(4) . .
C21 C20 C17 124.6(4) . .
C22 C21 C20 119.1(5) . .
C22 C21 H21A 120.4 . .
C20 C21 H21A 120.4 . .
N2 C22 C21 124.7(5) . .
N2 C22 H22A 117.6 . .
C21 C22 H22A 117.6 . .
N2 C23 C24 123.4(5) . .
N2 C23 H23A 118.3 . .
C24 C23 H23A 118.3 . .
C23 C24 C20 119.0(5) . .
C23 C24 H24A 120.5 . .
C20 C24 H24A 120.5 . .
C20 C21' C22' 121(3) . .
C20 C21' H21B 119.5 . .
C22' C21' H21B 119.5 . .
N2 C22' C21' 123(3) . .
N2 C22' H22B 118.6 . .
C21' C22' H22B 118.6 . .
C24' C23' N2 120(3) . .
C24' C23' H23B 120.0 . .
N2 C23' H23B 120.0 . .
C20 C24' C23' 121(3) . .
C20 C24' H24B 119.5 . .
C23' C24' H24B 119.5 . .
C26 C25 C29 116.4(4) . .
C26 C25 C18 122.9(4) . .
C29 C25 C18 120.0(4) . .
C27 C26 C25 120.9(4) . .
C27 C26 H26A 119.5 . .
C25 C26 H26A 119.5 . .
N6 C27 C26 123.7(4) . .
N6 C27 H27A 118.2 . .
C26 C27 H27A 118.2 . .
N6 C28 C29 122.2(4) . .
N6 C28 H28A 118.9 . .
C29 C28 H28A 118.9 . .
C28 C29 C25 119.7(4) . .
C28 C29 H29A 120.2 . .
C25 C29 H29A 120.2 . .
O5 C30 O6 120.8(11) . .
O5 C30 C16 119.6(10) . .
O6 C30 C16 119.3(10) . .
C30 O6 H6 109.5 . .
O8 C31 O7 122.9(7) . .
O8 C31 C19 118.7(7) . .
O7 C31 C19 118.4(6) . .
C31 O7 H7 109.5 . .
O11 C32 O12 121.5(4) . .
O11 C32 C33 121.5(4) . .
O12 C32 C33 117.1(4) . .
C38 C33 C34 119.2(4) . .
C38 C33 C32 120.6(4) . .
C34 C33 C32 120.2(3) . .
C35 C34 C33 120.6(3) . .
C35 C34 H34A 119.7 . .
C33 C34 H34A 119.7 . .
C34 C35 C36 119.3(4) . .
C34 C35 C39 119.5(3) . .
C36 C35 C39 121.2(4) . .
C37 C36 C35 121.3(4) . .
C37 C36 H36A 119.4 . .
C35 C36 H36A 119.4 . .
C38 C37 C36 118.0(3) . .
C38 C37 C40 119.9(4) . .
C36 C37 C40 122.1(4) . .
C37 C38 C33 121.7(4) . .
C37 C38 H38A 119.2 . .
C33 C38 H38A 119.2 . .
O10 C39 O9 121.6(4) . .
O10 C39 C35 120.2(4) . .
O9 C39 C35 118.2(4) . .
C41 C40 C45 118.4(3) . .
C41 C40 C37 120.4(4) . .
C45 C40 C37 121.2(4) . .
C40 C41 C42 120.4(4) . .
C40 C41 H41A 119.8 . .
C42 C41 H41A 119.8 . .
C43 C42 C41 120.3(4) . .
C43 C42 H42A 119.9 . .
C41 C42 H42A 119.9 . .
C44 C43 C42 118.9(4) . .
C44 C43 C46 121.6(4) . .
C42 C43 C46 119.5(4) . .
C45 C44 C43 120.9(4) . .
C45 C44 H44A 119.6 . .
C43 C44 H44A 119.6 . .
C44 C45 C40 121.0(4) . .
C44 C45 H45A 119.5 . .
C40 C45 H45A 119.5 . .
C47 C46 C50 118.1(4) . .
C47 C46 C43 121.6(4) . .
C50 C46 C43 120.2(3) . .
C46 C47 C48 119.2(4) . .
C46 C47 C61 116.0(5) . .
C48 C47 C61 124.0(5) . .
N3 C48 C47 122.4(3) . .
N3 C48 C51 114.3(3) . .
C47 C48 C51 123.3(4) . .
N3 C49 C50 122.3(4) . .
N3 C49 C56 115.5(3) . .
C50 C49 C56 122.2(4) . .
C46 C50 C49 119.6(4) . .
C46 C50 C62 121.5(4) . .
C49 C50 C62 118.6(5) . .
C55 C51 C52 115.6(4) . .
C55 C51 C48 120.4(4) . .
C52 C51 C48 123.9(3) . .
C51 C52 C53 119.9(4) . .
C51 C52 H52A 120.0 . .
C53 C52 H52A 120.0 . .
N4 C53 C52 123.0(4) . .
N4 C53 H53A 118.5 . .
C52 C53 H53A 118.5 . .
N4 C54 C55 123.4(3) . .
N4 C54 H54A 118.3 . .
C55 C54 H54A 118.3 . .
C51 C55 C54 121.1(4) . .
C51 C55 H55A 119.4 . .
C54 C55 H55A 119.4 . .
C57 C56 C60 116.4(5) . .
C57' C56 C60' 117.3(12) . .
C57' C56 C49 124.1(9) . .
C57 C56 C49 119.8(4) . .
C60 C56 C49 123.4(4) . .
C60' C56 C49 118.0(8) . .
C56 C57 C58 119.0(6) . .
C56 C57 H57A 120.5 . .
C58 C57 H57A 120.5 . .
N5 C58 C57 124.2(6) . .
N5 C58 H58A 117.9 . .
C57 C58 H58A 117.9 . .
N5 C59 C60 123.7(6) . .
N5 C59 H59A 118.1 . .
C60 C59 H59A 118.1 . .
C59 C60 C56 119.0(6) . .
C59 C60 H60A 120.5 . .
C56 C60 H60A 120.5 . .
C56 C57' C58' 121.5(16) . .
C56 C57' H57B 119.2 . .
C58' C57' H57B 119.2 . .
N5 C58' C57' 122.5(15) . .
N5 C58' H58B 118.8 . .
C57' C58' H58B 118.8 . .
N5 C59' C60' 123.6(17) . .
N5 C59' H59B 118.2 . .
C60' C59' H59B 118.2 . .
C59' C60' C56 115.0(16) . .
C59' C60' H60B 122.5 . .
C56 C60' H60B 122.5 . .
C61 O13 H13 109.5 . .
O14 C61 C47 117.4(8) . .
O14 C61 O13 119.0(8) . .
C47 C61 O13 123.7(7) . .
C62 O15 H15 109.5 . .
O15 C62 O16 122.1(9) . .
O15 C62 C50 119.4(7) . .
O16 C62 C50 118.4(8) . .

loop_
_geom_bond_atom_site_label_1
_geom_bond_atom_site_label_2
_geom_bond_distance
_geom_bond_site_symmetry_2
Co1 O1 1.979(3) .
Co1 O3 1.972(2) 1_455
Co1 N2 2.047(3) 1_445
Co1 N4 2.028(3) .
Co2 N5 2.057(3) 1_545
Co2 N6 2.042(3) 1_546
Co2 O9 1.968(3) .
Co2 O12 1.971(3) 1_655
O1 C1 1.283(4) .
O2 C1 1.230(4) .
O3 C8 1.287(4) .
O4 C8 1.236(4) .
O9 C39 1.273(5) .
O10 C39 1.242(5) .
O11 C32 1.233(5) .
O12 C32 1.286(5) .
N1 C17 1.331(5) .
N1 C18 1.352(5) .
N2 C22' 1.21(3) .
N2 C22 1.326(6) .
N2 C23 1.342(6) .
N2 C23' 1.49(4) .
N3 C49 1.341(5) .
N3 C48 1.344(5) .
N4 C54 1.308(5) .
N4 C53 1.339(5) .
N5 C58' 1.225(16) .
N5 C58 1.318(7) .
N5 C59 1.340(7) .
N5 C59' 1.373(19) .
N6 C27 1.299(5) .
N6 C28 1.362(5) .
C1 C2 1.498(5) .
C2 C7 1.391(5) .
C2 C3 1.406(5) .
C3 C4 1.386(5) .
C3 H3A 0.9300 .
C4 C5 1.400(5) .
C4 C9 1.486(5) .
C5 C6 1.391(5) .
C5 H5A 0.9300 .
C6 C7 1.393(5) .
C6 C8 1.496(5) .
C7 H7A 0.9300 .
C9 C10' 1.29(2) .
C9 C14 1.359(6) .
C9 C14' 1.412(18) .
C9 C10 1.414(6) .
C12 C11' 1.34(2) .
C12 C13 1.375(7) .
C12 C11 1.402(6) .
C12 C13' 1.42(2) .
C12 C15 1.494(5) .
C10 C11 1.395(7) .
C10 H10A 0.9300 .
C11 H11A 0.9300 .
C13 C14 1.379(7) .
C13 H13A 0.9300 .
C14 H14A 0.9300 .
C10' C11' 1.43(3) .
C10' H10B 0.9300 .
C11' H11B 0.9300 .
C13' C14' 1.42(2) .
C13' H13B 0.9300 .
C14' H14B 0.9300 .
C15 C16 1.385(5) .
C15 C19 1.394(5) .
C16 C17 1.423(5) .
C16 C30 1.455(11) .
C17 C20 1.475(5) .
C18 C19 1.400(5) .
C18 C25 1.470(5) .
C19 C31 1.507(8) .
C20 C21' 1.20(4) .
C20 C24' 1.34(4) .
C20 C24 1.396(7) .
C20 C21 1.406(7) .
C21 C22 1.354(7) .
C21 H21A 0.9300 .
C22 H22A 0.9300 .
C23 C24 1.380(7) .
C23 H23A 0.9300 .
C24 H24A 0.9300 .
C21' C22' 1.46(4) .
C21' H21B 0.9300 .
C22' H22B 0.9300 .
C23' C24' 1.36(5) .
C23' H23B 0.9300 .
C24' H24B 0.9300 .
C25 C26 1.366(5) .
C25 C29 1.381(6) .
C26 C27 1.364(5) .
C26 H26A 0.9300 .
C27 H27A 0.9300 .
C28 C29 1.378(6) .
C28 H28A 0.9300 .
C29 H29A 0.9300 .
C30 O5 1.275(15) .
C30 O6 1.366(14) .
O6 H6 0.8200 .
C31 O8 1.268(9) .
C31 O7 1.357(10) .
O7 H7 0.8200 .
C32 C33 1.485(6) .
C33 C38 1.392(5) .
C33 C34 1.395(5) .
C34 C35 1.381(6) .
C34 H34A 0.9300 .
C35 C36 1.398(5) .
C35 C39 1.489(5) .
C36 C37 1.398(5) .
C36 H36A 0.9300 .
C37 C38 1.388(6) .
C37 C40 1.477(5) .
C38 H38A 0.9300 .
C40 C41 1.389(6) .
C40 C45 1.406(5) .
C41 C42 1.402(5) .
C41 H41A 0.9300 .
C42 C43 1.401(6) .
C42 H42A 0.9300 .
C43 C44 1.383(6) .
C43 C46 1.485(5) .
C44 C45 1.380(5) .
C44 H44A 0.9300 .
C45 H45A 0.9300 .
C46 C47 1.386(5) .
C46 C50 1.388(5) .
C47 C48 1.398(5) .
C47 C61 1.509(10) .
C48 C51 1.485(5) .
C49 C50 1.393(5) .
C49 C56 1.484(5) .
C50 C62 1.496(9) .
C51 C55 1.373(5) .
C51 C52 1.380(6) .
C52 C53 1.389(6) .
C52 H52A 0.9300 .
C53 H53A 0.9300 .
C54 C55 1.378(5) .
C54 H54A 0.9300 .
C55 H55A 0.9300 .
C56 C57' 1.288(19) .
C56 C57 1.374(7) .
C56 C60 1.424(8) .
C56 C60' 1.482(18) .
C57 C58 1.390(9) .
C57 H57A 0.9300 .
C58 H58A 0.9300 .
C59 C60 1.362(9) .
C59 H59A 0.9300 .
C60 H60A 0.9300 .
C57' C58' 1.46(2) .
C57' H57B 0.9300 .
C58' H58B 0.9300 .
C59' C60' 1.40(2) .
C59' H59B 0.9300 .
C60' H60B 0.9300 .
O13 C61 1.524(12) .
O13 H13 0.8200 .
O14 C61 1.305(11) .
O15 C62 1.247(11) .
O15 H15 0.8200 .
O16 C62 1.287(11) .
